data_7124577
loop_
_publ_author_name
'Rabiee Kenaree, Amir'
'Berven, Bradley M.'
'Ragogna, Paul J.'
'Gilroy, Joe B.'

_publ_section_title
;
 Highly-metallized phosphonium polyelectrolytes.
;
_journal_issue 73
_journal_name_full 'Chemical communications (Cambridge, England)'
_journal_page_first 10714
_journal_page_last 10717
_journal_paper_doi 10.1039/c4cc05296j
_journal_volume 50
_journal_year 2014
_chemical_formula_sum 'C24 H22 Fe2 P'
_chemical_formula_weight 453.08
_space_group_crystal_system monoclinic
_space_group_IT_number 14
_space_group_name_Hall '-P 2ybc'
_space_group_name_H-M_alt 'P 1 21/c 1'
_atom_sites_solution_hydrogens geom
_atom_sites_solution_primary direct
_atom_sites_solution_secondary difmap
_audit_creation_method SHELXL-2014
_cell_angle_alpha 90
_cell_angle_beta 90.579(12)
_cell_angle_gamma 90
_cell_formula_units_Z 4
_cell_length_a 5.7236(13)
_cell_length_b 9.910(3)
_cell_length_c 35.994(11)
_cell_measurement_reflns_used 6124
_cell_measurement_temperature 110
_cell_measurement_theta_max 29.28
_cell_measurement_theta_min 3.06
_cell_volume 2041.5(10)
_computing_cell_refinement SAINT
_computing_data_collection Apex2
_computing_data_reduction SAINT
_computing_molecular_graphics NRCVAX
_computing_publication_material cif2tables.py
_computing_structure_refinement SHELXL-2014
_computing_structure_solution SIR92
_diffrn_ambient_temperature 110
_diffrn_measured_fraction_theta_full 0.988
_diffrn_measured_fraction_theta_max 0.988
_diffrn_measurement_device_type 'Bruker Kappa Axis Apex2'
_diffrn_measurement_method 'phi and omega scans'
_diffrn_radiation_type MoK\a
_diffrn_radiation_wavelength 0.71073
_diffrn_reflns_av_R_equivalents 0.0737
_diffrn_reflns_av_unetI/netI 0.0578
_diffrn_reflns_Laue_measured_fraction_full 0.988
_diffrn_reflns_Laue_measured_fraction_max 0.988
_diffrn_reflns_limit_h_max 6
_diffrn_reflns_limit_h_min -6
_diffrn_reflns_limit_k_max 12
_diffrn_reflns_limit_k_min -11
_diffrn_reflns_limit_l_max 43
_diffrn_reflns_limit_l_min -43
_diffrn_reflns_number 21469
_diffrn_reflns_point_group_measured_fraction_full 0.988
_diffrn_reflns_point_group_measured_fraction_max 0.988
_diffrn_reflns_theta_full 25.242
_diffrn_reflns_theta_max 25.682
_diffrn_reflns_theta_min 2.346
_diffrn_source 'sealed tube'
_exptl_absorpt_coefficient_mu 1.505
_exptl_absorpt_correction_T_max 0.7461
_exptl_absorpt_correction_T_min 0.5482
_exptl_absorpt_correction_type multi-scan
_exptl_absorpt_process_details SADABS
_exptl_crystal_colour yellow
_exptl_crystal_density_diffrn 1.474
_exptl_crystal_description plate
_exptl_crystal_F_000 932
_exptl_crystal_size_max 0.250
_exptl_crystal_size_mid 0.080
_exptl_crystal_size_min 0.020
_refine_diff_density_max 0.608
_refine_diff_density_min -0.457
_refine_diff_density_rms 0.106
_refine_ls_extinction_method none
_refine_ls_goodness_of_fit_ref 1.140
_refine_ls_hydrogen_treatment constr
_refine_ls_matrix_type full
_refine_ls_number_parameters 263
_refine_ls_number_reflns 3803
_refine_ls_number_restraints 0
_refine_ls_restrained_S_all 1.140
_refine_ls_R_factor_all 0.0819
_refine_ls_R_factor_gt 0.0573
_refine_ls_shift/su_max 0.000
_refine_ls_shift/su_mean 0.000
_refine_ls_structure_factor_coef Fsqd
_refine_ls_weighting_details 'w=1/[\s^2^(Fo^2^)+(0.0184P)^2^+8.5049P] where P=(Fo^2^+2Fc^2^)/3'
_refine_ls_weighting_scheme calc
_refine_ls_wR_factor_gt 0.1198
_refine_ls_wR_factor_ref 0.1286
_reflns_Friedel_coverage 0.000
_reflns_number_gt 2862
_reflns_number_total 3803
_reflns_threshold_expression 'I > 2\s(I)'
_cod_data_source_file c4cc05296j2.cif
_cod_data_source_block 4b
_cod_original_cell_volume 2041.6(10)
_cod_original_sg_symbol_H-M 'P 21/c'
_cod_database_code 7124577
_shelx_space_group_comment
;
The symmetry employed for this shelxl refinement is uniquely defined
by the following loop, which should always be used as a source of
symmetry information in preference to the above space-group names.
They are only intended as comments.
;
_shelx_estimated_absorpt_t_min 0.705
_shelx_estimated_absorpt_t_max 0.971
_shelxl_version_number 2014-3

loop_
_space_group_symop_operation_xyz
'x, y, z'
'-x, y+1/2, -z+1/2'
'-x, -y, -z'
'x, -y-1/2, z-1/2'

loop_
_atom_site_label
_atom_site_type_symbol
_atom_site_fract_x
_atom_site_fract_y
_atom_site_fract_z
_atom_site_U_iso_or_equiv
_atom_site_adp_type
_atom_site_occupancy
_atom_site_site_symmetry_order
_atom_site_calc_flag
_atom_site_refinement_flags_posn
_atom_site_refinement_flags_adp
_atom_site_refinement_flags_occupancy
_atom_site_disorder_assembly
_atom_site_disorder_group
C12 C 0.2364(12) 0.6990(6) 0.07577(14) 0.0409(16) Uani 1 1 d . . . . .
C11 C 0.1545(10) 0.6390(5) 0.11284(13) 0.0285(12) Uani 1 1 d . . . . .
H11A H -0.0183 0.6341 0.1128 0.034 Uiso 1 1 calc R U . . .
H11B H 0.2161 0.5461 0.1155 0.034 Uiso 1 1 calc R U . . .
P1 P 0.1346(4) 0.59623(18) 0.03575(4) 0.0623(7) Uani 0.513(16) 1 d . . P A 1
C24 C 0.137(3) 0.7336(12) -0.0021(3) 0.034(4) Uani 0.513(16) 1 d . . P A 1
H24A H 0.0670 0.6976 -0.0254 0.041 Uiso 0.513(16) 1 calc R U P A 1
H24B H 0.0420 0.8117 0.0060 0.041 Uiso 0.513(16) 1 calc R U P A 1
C23 C 0.383(3) 0.7776(12) -0.0089(3) 0.028(3) Uani 0.513(16) 1 d . . P A 1
H23A H 0.4810 0.6996 -0.0159 0.034 Uiso 0.513(16) 1 calc R U P A 1
H23B H 0.4508 0.8197 0.0137 0.034 Uiso 0.513(16) 1 calc R U P A 1
P1A P 0.1346(4) 0.59623(18) 0.03575(4) 0.0623(7) Uani 0.487(16) 1 d . . P A 2
C24A C 0.309(2) 0.6761(11) -0.0028(3) 0.024(3) Uani 0.487(16) 1 d . . P A 2
H24C H 0.4780 0.6724 0.0035 0.028 Uiso 0.487(16) 1 calc R U P A 2
H24D H 0.2835 0.6257 -0.0262 0.028 Uiso 0.487(16) 1 calc R U P A 2
C23A C 0.233(3) 0.8243(12) -0.0080(3) 0.024(3) Uani 0.487(16) 1 d . . P A 2
H23C H 0.2683 0.8769 0.0148 0.028 Uiso 0.487(16) 1 calc R U P A 2
H23D H 0.0626 0.8291 -0.0130 0.028 Uiso 0.487(16) 1 calc R U P A 2
Fe1 Fe 0.22142(13) 0.67864(7) 0.20027(2) 0.02118(19) Uani 1 1 d . . . . .
C10 C 0.2377(9) 0.7239(5) 0.14542(12) 0.0226(11) Uani 1 1 d . . . . .
C9 C 0.1030(9) 0.8239(5) 0.16429(13) 0.0249(11) Uani 1 1 d . . . . .
H9A H -0.0640 0.8477 0.1591 0.030 Uiso 1 1 calc R U . . .
C8 C 0.2507(10) 0.8825(5) 0.19194(14) 0.0290(12) Uani 1 1 d . . . . .
H8A H 0.2037 0.9541 0.2100 0.035 Uiso 1 1 calc R U . . .
C7 C 0.4727(10) 0.8206(5) 0.19038(13) 0.0259(11) Uani 1 1 d . . . . .
H7A H 0.6102 0.8414 0.2068 0.031 Uiso 1 1 calc R U . . .
C6 C 0.4655(9) 0.7230(5) 0.16122(13) 0.0227(11) Uani 1 1 d . . . . .
H6A H 0.5974 0.6634 0.1536 0.027 Uiso 1 1 calc R U . . .
C5 C 0.0708(11) 0.4924(5) 0.20430(14) 0.0336(14) Uani 1 1 d . . . . .
H5A H 0.0162 0.4353 0.1830 0.040 Uiso 1 1 calc R U . . .
C4 C -0.0655(10) 0.5891(5) 0.22341(14) 0.0304(12) Uani 1 1 d . . . . .
H4A H -0.2327 0.6122 0.2182 0.037 Uiso 1 1 calc R U . . .
C3 C 0.0815(10) 0.6481(5) 0.25163(13) 0.0304(12) Uani 1 1 d . . . . .
H3A H 0.0346 0.7201 0.2695 0.037 Uiso 1 1 calc R U . . .
C2 C 0.3031(10) 0.5864(5) 0.24978(14) 0.0297(12) Uani 1 1 d . . . . .
H2A H 0.4410 0.6076 0.2660 0.036 Uiso 1 1 calc R U . . .
C1 C 0.2978(11) 0.4902(5) 0.22054(14) 0.0328(13) Uani 1 1 d . . . . .
H1A H 0.4307 0.4316 0.2127 0.039 Uiso 1 1 calc R U . . .
Fe2 Fe 0.32422(13) 0.83746(7) -0.09658(2) 0.0232(2) Uani 1 1 d . . . . .
C22A C 0.3696(13) 0.8828(6) -0.04147(14) 0.0417(17) Uani 0.513(16) 1 d . . P A 1
C22 C 0.3696(13) 0.8828(6) -0.04147(14) 0.0417(17) Uani 0.487(16) 1 d . . P A 2
C21 C 0.2253(11) 0.9797(7) -0.05848(18) 0.0453(17) Uani 1 1 d . . . . .
C20 C 0.3535(15) 1.0385(6) -0.08711(17) 0.054(2) Uani 1 1 d . . . . .
H20A H 0.2973 1.1118 -0.1041 0.065 Uiso 1 1 calc R U . . .
C19 C 0.5725(14) 0.9782(7) -0.08784(17) 0.056(2) Uani 1 1 d . . . . .
H19A H 0.7009 1.0014 -0.1054 0.067 Uiso 1 1 calc R U . . .
C18 C 0.5855(12) 0.8811(6) -0.05955(18) 0.0458(17) Uani 1 1 d . . . . .
C17 C 0.4222(12) 0.6965(8) -0.1339(2) 0.063(2) Uani 1 1 d . . . . .
H17A H 0.5870 0.6727 -0.1402 0.076 Uiso 1 1 calc R U . . .
C16 C 0.2916(16) 0.6369(6) -0.10674(19) 0.056(2) Uani 1 1 d . . . . .
H16A H 0.3439 0.5623 -0.0899 0.068 Uiso 1 1 calc R U . . .
C15 C 0.0729(14) 0.6971(7) -0.10714(18) 0.055(2) Uani 1 1 d . . . . .
H15A H -0.0604 0.6738 -0.0906 0.066 Uiso 1 1 calc R U . . .
C14 C 0.0713(13) 0.7952(6) -0.1350(2) 0.056(2) Uani 1 1 d . . . . .
H14A H -0.0633 0.8547 -0.1420 0.068 Uiso 1 1 calc R U . . .
C13 C 0.2889(17) 0.7950(7) -0.15127(16) 0.063(2) Uani 1 1 d . . . . .
H13A H 0.3395 0.8538 -0.1723 0.075 Uiso 1 1 calc R U . . .

loop_
_atom_site_aniso_label
_atom_site_aniso_U_11
_atom_site_aniso_U_22
_atom_site_aniso_U_33
_atom_site_aniso_U_23
_atom_site_aniso_U_13
_atom_site_aniso_U_12
C12 0.074(5) 0.029(3) 0.019(3) -0.002(2) 0.000(3) -0.027(3)
C11 0.044(3) 0.019(3) 0.023(3) 0.000(2) -0.001(2) -0.012(2)
P1 0.1240(19) 0.0429(10) 0.0198(7) 0.0007(7) -0.0020(9) -0.0511(11)
C24 0.065(11) 0.023(7) 0.015(5) 0.003(4) -0.007(5) -0.016(7)
C23 0.037(9) 0.024(7) 0.023(5) -0.004(4) -0.005(5) 0.005(6)
P1A 0.1240(19) 0.0429(10) 0.0198(7) 0.0007(7) -0.0020(9) -0.0511(11)
C24A 0.045(8) 0.009(6) 0.017(5) -0.003(4) -0.002(5) -0.006(6)
C23A 0.034(8) 0.017(7) 0.020(5) -0.003(4) 0.001(5) -0.008(6)
Fe1 0.0311(4) 0.0147(3) 0.0177(3) 0.0009(3) 0.0011(3) -0.0013(3)
C10 0.037(3) 0.014(2) 0.017(2) 0.0015(18) 0.000(2) -0.005(2)
C9 0.030(3) 0.018(2) 0.027(3) 0.007(2) 0.002(2) -0.001(2)
C8 0.045(4) 0.015(2) 0.026(3) -0.003(2) 0.007(2) -0.002(2)
C7 0.037(3) 0.019(3) 0.022(2) 0.001(2) 0.003(2) -0.008(2)
C6 0.026(3) 0.017(2) 0.025(3) 0.002(2) 0.005(2) 0.001(2)
C5 0.055(4) 0.019(3) 0.027(3) 0.004(2) -0.002(3) -0.013(3)
C4 0.031(3) 0.030(3) 0.031(3) 0.013(2) 0.001(2) -0.002(2)
C3 0.044(3) 0.025(3) 0.022(2) 0.004(2) 0.008(2) 0.004(2)
C2 0.037(3) 0.030(3) 0.022(3) 0.006(2) -0.004(2) -0.001(2)
C1 0.049(4) 0.021(3) 0.029(3) 0.005(2) 0.007(3) 0.000(2)
Fe2 0.0337(5) 0.0154(4) 0.0205(4) -0.0003(3) 0.0002(3) -0.0044(3)
C22A 0.082(5) 0.026(3) 0.017(3) -0.004(2) -0.001(3) -0.027(3)
C22 0.082(5) 0.026(3) 0.017(3) -0.004(2) -0.001(3) -0.027(3)
C21 0.037(4) 0.047(4) 0.052(4) -0.032(3) -0.006(3) -0.004(3)
C20 0.108(7) 0.015(3) 0.039(4) -0.001(2) -0.034(4) -0.003(3)
C19 0.077(6) 0.053(4) 0.038(4) -0.025(3) 0.022(3) -0.046(4)
C18 0.044(4) 0.035(3) 0.058(4) -0.025(3) -0.023(3) 0.000(3)
C17 0.035(4) 0.074(5) 0.082(6) -0.060(5) 0.001(4) -0.010(4)
C16 0.101(7) 0.015(3) 0.052(4) -0.007(3) -0.036(4) 0.005(3)
C15 0.076(5) 0.048(4) 0.041(4) -0.026(3) 0.024(3) -0.044(4)
C14 0.050(5) 0.034(4) 0.085(5) -0.027(4) -0.047(4) 0.012(3)
C13 0.116(8) 0.054(4) 0.017(3) -0.005(3) -0.006(4) -0.050(5)

loop_
_atom_type_symbol
_atom_type_description
_atom_type_scat_dispersion_real
_atom_type_scat_dispersion_imag
_atom_type_scat_source
C C 0.0033 0.0016 'International Tables Vol C Tables 4.2.6.8 and 6.1.1.4'
H H 0.0000 0.0000 'International Tables Vol C Tables 4.2.6.8 and 6.1.1.4'
P P 0.1023 0.0942 'International Tables Vol C Tables 4.2.6.8 and 6.1.1.4'
Fe Fe 0.3463 0.8444 'International Tables Vol C Tables 4.2.6.8 and 6.1.1.4'

loop_
_geom_angle_atom_site_label_1
_geom_angle_atom_site_label_2
_geom_angle_atom_site_label_3
_geom_angle
C11 C12 P1 111.4(4)
C10 C11 C12 111.1(4)
C10 C11 H11A 109.4
C12 C11 H11A 109.4
C10 C11 H11B 109.4
C12 C11 H11B 109.4
H11A C11 H11B 108.0
C12 P1 C24 99.0(4)
C23 C24 P1 109.5(9)
C23 C24 H24A 109.8
P1 C24 H24A 109.8
C23 C24 H24B 109.8
P1 C24 H24B 109.8
H24A C24 H24B 108.2
C24 C23 C22A 106.0(10)
C24 C23 H23A 110.5
C22A C23 H23A 110.5
C24 C23 H23B 110.5
C22A C23 H23B 110.5
H23A C23 H23B 108.7
C23A C24A H24C 109.7
C23A C24A H24D 109.7
H24C C24A H24D 108.2
C24A C23A H23C 110.2
C24A C23A H23D 110.2
H23C C23A H23D 108.5
C10 Fe1 C6 40.8(2)
C10 Fe1 C7 68.86(19)
C6 Fe1 C7 40.91(19)
C10 Fe1 C5 107.0(2)
C6 Fe1 C5 122.4(2)
C7 Fe1 C5 158.7(2)
C10 Fe1 C3 159.3(2)
C6 Fe1 C3 158.8(2)
C7 Fe1 C3 122.8(2)
C5 Fe1 C3 68.5(2)
C10 Fe1 C9 41.13(19)
C6 Fe1 C9 68.7(2)
C7 Fe1 C9 68.6(2)
C5 Fe1 C9 122.9(2)
C3 Fe1 C9 123.1(2)
C10 Fe1 C8 68.60(19)
C6 Fe1 C8 68.2(2)
C7 Fe1 C8 40.4(2)
C5 Fe1 C8 159.4(2)
C3 Fe1 C8 108.1(2)
C9 Fe1 C8 40.7(2)
C10 Fe1 C2 158.7(2)
C6 Fe1 C2 122.9(2)
C7 Fe1 C2 107.6(2)
C5 Fe1 C2 68.2(2)
C3 Fe1 C2 40.3(2)
C9 Fe1 C2 159.0(2)
C8 Fe1 C2 123.2(2)
C10 Fe1 C1 122.4(2)
C6 Fe1 C1 107.3(2)
C7 Fe1 C1 122.7(2)
C5 Fe1 C1 40.6(2)
C3 Fe1 C1 68.1(2)
C9 Fe1 C1 159.0(2)
C8 Fe1 C1 158.8(2)
C2 Fe1 C1 40.5(2)
C10 Fe1 C4 122.4(2)
C6 Fe1 C4 158.4(2)
C7 Fe1 C4 159.3(2)
C5 Fe1 C4 40.5(2)
C3 Fe1 C4 41.1(2)
C9 Fe1 C4 107.4(2)
C8 Fe1 C4 123.6(2)
C2 Fe1 C4 68.3(2)
C1 Fe1 C4 68.3(2)
C6 C10 C9 108.1(4)
C6 C10 C11 126.0(5)
C9 C10 C11 125.8(5)
C6 C10 Fe1 70.1(3)
C9 C10 Fe1 70.2(3)
C11 C10 Fe1 127.8(3)
C8 C9 C10 107.2(5)
C8 C9 Fe1 69.8(3)
C10 C9 Fe1 68.7(3)
C8 C9 H9A 126.4
C10 C9 H9A 126.4
Fe1 C9 H9A 126.4
C7 C8 C9 108.9(4)
C7 C8 Fe1 69.7(3)
C9 C8 Fe1 69.6(3)
C7 C8 H8A 125.6
C9 C8 H8A 125.6
Fe1 C8 H8A 125.6
C8 C7 C6 107.7(5)
C8 C7 Fe1 70.0(3)
C6 C7 Fe1 69.3(3)
C8 C7 H7A 126.2
C6 C7 H7A 126.2
Fe1 C7 H7A 126.2
C10 C6 C7 108.1(4)
C10 C6 Fe1 69.2(3)
C7 C6 Fe1 69.8(3)
C10 C6 H6A 125.9
C7 C6 H6A 125.9
Fe1 C6 H6A 125.9
C1 C5 C4 108.4(5)
C1 C5 Fe1 70.0(3)
C4 C5 Fe1 70.0(3)
C1 C5 H5A 125.8
C4 C5 H5A 125.8
Fe1 C5 H5A 125.8
C5 C4 C3 107.3(5)
C5 C4 Fe1 69.5(3)
C3 C4 Fe1 69.2(3)
C5 C4 H4A 126.4
C3 C4 H4A 126.4
Fe1 C4 H4A 126.4
C2 C3 C4 108.1(5)
C2 C3 Fe1 70.2(3)
C4 C3 Fe1 69.7(3)
C2 C3 H3A 126.0
C4 C3 H3A 126.0
Fe1 C3 H3A 126.0
C3 C2 C1 108.3(5)
C3 C2 Fe1 69.6(3)
C1 C2 Fe1 69.7(3)
C3 C2 H2A 125.9
C1 C2 H2A 125.9
Fe1 C2 H2A 125.9
C5 C1 C2 107.9(5)
C5 C1 Fe1 69.4(3)
C2 C1 Fe1 69.8(3)
C5 C1 H1A 126.0
C2 C1 H1A 126.0
Fe1 C1 H1A 126.0
C19 Fe2 C13 111.1(3)
C19 Fe2 C17 112.5(3)
C13 Fe2 C17 40.0(3)
C19 Fe2 C20 40.2(3)
C13 Fe2 C20 112.0(3)
C17 Fe2 C20 140.1(4)
C19 Fe2 C16 140.4(4)
C13 Fe2 C16 67.2(3)
C17 Fe2 C16 39.6(3)
C20 Fe2 C16 179.1(3)
C19 Fe2 C14 138.1(3)
C13 Fe2 C14 39.8(3)
C17 Fe2 C14 66.8(3)
C20 Fe2 C14 111.9(3)
C16 Fe2 C14 67.2(3)
C19 Fe2 C15 178.2(3)
C13 Fe2 C15 67.2(3)
C17 Fe2 C15 66.6(3)
C20 Fe2 C15 139.5(3)
C16 Fe2 C15 39.9(3)
C14 Fe2 C15 40.2(3)
C19 Fe2 C18 40.5(3)
C13 Fe2 C18 138.3(3)
C17 Fe2 C18 112.0(3)
C20 Fe2 C18 67.8(3)
C16 Fe2 C18 113.0(3)
C14 Fe2 C18 178.0(3)
C15 Fe2 C18 141.2(3)
C19 Fe2 C22A 67.3(2)
C13 Fe2 C22A 178.3(3)
C17 Fe2 C22A 139.7(3)
C20 Fe2 C22A 67.2(2)
C16 Fe2 C22A 113.6(2)
C14 Fe2 C22A 141.8(3)
C15 Fe2 C22A 114.4(2)
C18 Fe2 C22A 40.1(3)
C19 Fe2 C21 67.6(3)
C13 Fe2 C21 140.2(3)
C17 Fe2 C21 179.7(4)
C20 Fe2 C21 40.1(3)
C16 Fe2 C21 140.2(3)
C14 Fe2 C21 113.4(3)
C15 Fe2 C21 113.3(3)
C18 Fe2 C21 67.8(2)
C22A Fe2 C21 40.1(3)
C21 C22A C18 108.8(5)
C21 C22A C23 143.5(8)
C18 C22A C23 107.6(8)
C21 C22A Fe2 70.1(3)
C18 C22A Fe2 69.6(3)
C23 C22A Fe2 125.7(5)
C20 C21 C22A 107.2(6)
C20 C21 Fe2 69.1(3)
C22A C21 Fe2 69.9(3)
C19 C20 C21 108.4(5)
C19 C20 Fe2 69.3(3)
C21 C20 Fe2 70.8(3)
C19 C20 H20A 125.8
C21 C20 H20A 125.8
Fe2 C20 H20A 125.8
C20 C19 C18 108.8(6)
C20 C19 Fe2 70.4(4)
C18 C19 Fe2 70.7(3)
C20 C19 H19A 125.6
C18 C19 H19A 125.6
Fe2 C19 H19A 125.6
C19 C18 C22A 106.8(6)
C19 C18 Fe2 68.8(3)
C22A C18 Fe2 70.3(3)
C16 C17 C13 108.9(7)
C16 C17 Fe2 70.5(4)
C13 C17 Fe2 70.0(4)
C16 C17 H17A 125.6
C13 C17 H17A 125.6
Fe2 C17 H17A 125.6
C17 C16 C15 107.8(6)
C17 C16 Fe2 69.9(4)
C15 C16 Fe2 70.2(3)
C17 C16 H16A 126.1
C15 C16 H16A 126.1
Fe2 C16 H16A 126.1
C16 C15 C14 107.8(6)
C16 C15 Fe2 69.9(4)
C14 C15 Fe2 70.0(3)
C16 C15 H15A 126.1
C14 C15 H15A 126.1
Fe2 C15 H15A 126.1
C13 C14 C15 107.7(6)
C13 C14 Fe2 69.5(4)
C15 C14 Fe2 69.9(4)
C13 C14 H14A 126.2
C15 C14 H14A 126.2
Fe2 C14 H14A 126.2
C17 C13 C14 107.8(6)
C17 C13 Fe2 70.0(4)
C14 C13 Fe2 70.7(4)
C17 C13 H13A 126.1
C14 C13 H13A 126.1
Fe2 C13 H13A 126.1

loop_
_geom_bond_atom_site_label_1
_geom_bond_atom_site_label_2
_geom_bond_distance
C12 C11 1.538(7)
C12 P1 1.854(5)
C11 C10 1.516(6)
C11 H11A 0.9900
C11 H11B 0.9900
P1 C24 1.926(10)
C24 C23 1.50(2)
C24 H24A 0.9900
C24 H24B 0.9900
C23 C22A 1.570(12)
C23 H23A 0.9900
C23 H23B 0.9900
C24A C23A 1.543(19)
C24A H24C 0.9900
C24A H24D 0.9900
C23A H23C 0.9900
C23A H23D 0.9900
Fe1 C10 2.027(5)
Fe1 C6 2.039(5)
Fe1 C7 2.045(5)
Fe1 C5 2.043(5)
Fe1 C3 2.045(5)
Fe1 C9 2.047(5)
Fe1 C8 2.049(5)
Fe1 C2 2.053(5)
Fe1 C1 2.051(5)
Fe1 C4 2.051(5)
C10 C6 1.417(7)
C10 C9 1.432(7)
C9 C8 1.423(7)
C9 H9A 1.0000
C8 C7 1.413(8)
C8 H8A 1.0000
C7 C6 1.428(7)
C7 H7A 1.0000
C6 H6A 1.0000
C5 C1 1.420(8)
C5 C4 1.419(8)
C5 H5A 1.0000
C4 C3 1.437(8)
C4 H4A 1.0000
C3 C2 1.411(8)
C3 H3A 1.0000
C2 C1 1.420(7)
C2 H2A 1.0000
C1 H1A 1.0000
Fe2 C19 2.014(6)
Fe2 C13 2.021(6)
Fe2 C17 2.022(6)
Fe2 C20 2.028(6)
Fe2 C16 2.029(6)
Fe2 C14 2.036(6)
Fe2 C15 2.034(6)
Fe2 C18 2.039(6)
Fe2 C22A 2.048(5)
Fe2 C21 2.050(6)
C22A C21 1.404(9)
C22A C18 1.403(9)
C21 C20 1.398(10)
C20 C19 1.389(10)
C20 H20A 1.0000
C19 C18 1.402(9)
C19 H19A 1.0000
C17 C16 1.371(11)
C17 C13 1.384(11)
C17 H17A 1.0000
C16 C15 1.386(10)
C16 H16A 1.0000
C15 C14 1.398(10)
C15 H15A 1.0000
C14 C13 1.381(11)
C14 H14A 1.0000
C13 H13A 1.0000

loop_
_geom_torsion_atom_site_label_1
_geom_torsion_atom_site_label_2
_geom_torsion_atom_site_label_3
_geom_torsion_atom_site_label_4
_geom_torsion
P1_a C12 C11 C10 -179.8(4)
C11 C12 P1 C24 155.0(6)
P1 C24 C23 C22A 176.8(6)
C12 C11 C10 C6 -78.7(6)
C12 C11 C10 C9 97.8(6)
C12 C11 C10 Fe1 -170.4(4)
C6 C10 C9 C8 -0.6(5)
C11 C10 C9 C8 -177.7(4)
Fe1 C10 C9 C8 59.4(3)
C6 C10 C9 Fe1 -60.0(3)
C11 C10 C9 Fe1 123.0(5)
C10 C9 C8 C7 0.0(5)
Fe1 C9 C8 C7 58.7(3)
C10 C9 C8 Fe1 -58.7(3)
C9 C8 C7 C6 0.6(5)
Fe1 C8 C7 C6 59.3(3)
C9 C8 C7 Fe1 -58.7(3)
C9 C10 C6 C7 1.0(5)
C11 C10 C6 C7 178.0(4)
Fe1 C10 C6 C7 -59.1(3)
C9 C10 C6 Fe1 60.1(3)
C11 C10 C6 Fe1 -122.9(5)
C8 C7 C6 C10 -1.0(5)
Fe1 C7 C6 C10 58.7(3)
C8 C7 C6 Fe1 -59.7(3)
C1 C5 C4 C3 0.5(6)
Fe1 C5 C4 C3 -59.1(3)
C1 C5 C4 Fe1 59.7(4)
C5 C4 C3 C2 -0.6(6)
Fe1 C4 C3 C2 -59.9(4)
C5 C4 C3 Fe1 59.3(3)
C4 C3 C2 C1 0.5(6)
Fe1 C3 C2 C1 -59.1(4)
C4 C3 C2 Fe1 59.6(3)
C4 C5 C1 C2 -0.3(6)
Fe1 C5 C1 C2 59.4(4)
C4 C5 C1 Fe1 -59.7(3)
C3 C2 C1 C5 -0.1(6)
Fe1 C2 C1 C5 -59.2(3)
C3 C2 C1 Fe1 59.0(4)
C24 C23 C22A C21 28.5(14)
C24 C23 C22A C18 -154.0(8)
C24 C23 C22A Fe2 -76.9(11)
C18 C22A C21 C20 -0.2(6)
C23 C22A C21 C20 177.2(9)
Fe2 C22A C21 C20 -59.2(4)
C18 C22A C21 Fe2 59.0(4)
C23 C22A C21 Fe2 -123.6(9)
C22A C21 C20 C19 0.3(6)
Fe2 C21 C20 C19 -59.4(4)
C22A C21 C20 Fe2 59.7(4)
C21 C20 C19 C18 -0.3(7)
Fe2 C20 C19 C18 -60.6(4)
C21 C20 C19 Fe2 60.3(4)
C20 C19 C18 C22A 0.1(6)
Fe2 C19 C18 C22A -60.3(4)
C20 C19 C18 Fe2 60.4(4)
C21 C22A C18 C19 0.1(6)
C23 C22A C18 C19 -178.3(6)
Fe2 C22A C18 C19 59.3(4)
C21 C22A C18 Fe2 -59.3(4)
C23 C22A C18 Fe2 122.3(5)
C13 C17 C16 C15 0.7(7)
Fe2 C17 C16 C15 60.3(4)
C13 C17 C16 Fe2 -59.6(4)
C17 C16 C15 C14 -0.2(7)
Fe2 C16 C15 C14 59.9(4)
C17 C16 C15 Fe2 -60.1(4)
C16 C15 C14 C13 -0.4(7)
Fe2 C15 C14 C13 59.5(4)
C16 C15 C14 Fe2 -59.8(4)
C16 C17 C13 C14 -0.9(7)
Fe2 C17 C13 C14 -60.9(4)
C16 C17 C13 Fe2 60.0(4)
C15 C14 C13 C17 0.8(7)
Fe2 C14 C13 C17 60.5(4)
C15 C14 C13 Fe2 -59.7(4)
